data_4511136
loop_
_publ_author_name
'Tominaga, Masahide'
'Katagiri, Kosuke'
'Azumaya, Isao'

_publ_section_title
;
 Pseudopolymorph and Charge-Transfer Co-Crystal of Disubstituted
 Adamantane containing Dimethoxyphenol Moieties
;
_journal_issue 8
_journal_name_full 'Crystal Growth &amp; Design'
_journal_page_first 3692
_journal_paper_doi 10.1021/cg900404h
_journal_volume 9
_journal_year 2009
_chemical_formula_sum 'C26 H32 O6'
_chemical_formula_weight 440.52
_chemical_name_systematic
;
 ?
;
_space_group_IT_number 14
_symmetry_cell_setting monoclinic
_symmetry_space_group_name_Hall '-P 2yn'
_symmetry_space_group_name_H-M 'P 1 21/n 1'
_atom_sites_solution_hydrogens geom
_atom_sites_solution_primary direct
_atom_sites_solution_secondary difmap
_audit_creation_method SHELXL-97
_cell_angle_alpha 90.00
_cell_angle_beta 94.543(5)
_cell_angle_gamma 90.00
_cell_formula_units_Z 4
_cell_length_a 10.605(4)
_cell_length_b 10.783(4)
_cell_length_c 19.199(8)
_cell_measurement_reflns_used 3948
_cell_measurement_temperature 100
_cell_measurement_theta_max 26.92
_cell_measurement_theta_min 2.27
_cell_volume 2188.6(15)
_computing_cell_refinement 'Bruker SMART'
_computing_data_collection 'Bruker SMART'
_computing_data_reduction 'Bruker SAINT'
_computing_molecular_graphics 'Bruker SHELXTL'
_computing_publication_material 'Bruker SHELXTL'
_computing_structure_refinement 'SHELXL-97 (Sheldrick, 1997)'
_computing_structure_solution 'SHELXS-97 (Sheldrick, 1990)'
_diffrn_ambient_temperature 100
_diffrn_measured_fraction_theta_full 0.997
_diffrn_measured_fraction_theta_max 0.909
_diffrn_measurement_device_type 'CCD area detector'
_diffrn_measurement_method 'phi and omega scans'
_diffrn_radiation_monochromator graphite
_diffrn_radiation_source 'fine-focus sealed tube'
_diffrn_radiation_type MoK\a
_diffrn_radiation_wavelength 0.71073
_diffrn_reflns_av_R_equivalents 0.0192
_diffrn_reflns_av_sigmaI/netI 0.0264
_diffrn_reflns_limit_h_max 9
_diffrn_reflns_limit_h_min -13
_diffrn_reflns_limit_k_max 9
_diffrn_reflns_limit_k_min -13
_diffrn_reflns_limit_l_max 24
_diffrn_reflns_limit_l_min -24
_diffrn_reflns_number 10478
_diffrn_reflns_theta_full 25.00
_diffrn_reflns_theta_max 27.17
_diffrn_reflns_theta_min 2.13
_exptl_absorpt_coefficient_mu 0.094
_exptl_absorpt_correction_T_max 0.9815
_exptl_absorpt_correction_T_min 0.9724
_exptl_absorpt_correction_type empirical
_exptl_absorpt_process_details 'SADABS Sheldrick 1997'
_exptl_crystal_colour colourless
_exptl_crystal_density_diffrn 1.337
_exptl_crystal_density_method 'not measured'
_exptl_crystal_description prismatic
_exptl_crystal_F_000 944
_exptl_crystal_size_max 0.30
_exptl_crystal_size_mid 0.25
_exptl_crystal_size_min 0.20
_refine_diff_density_max 0.322
_refine_diff_density_min -0.220
_refine_diff_density_rms 0.045
_refine_ls_extinction_method none
_refine_ls_goodness_of_fit_ref 0.884
_refine_ls_hydrogen_treatment constr
_refine_ls_matrix_type full
_refine_ls_number_parameters 295
_refine_ls_number_reflns 4431
_refine_ls_number_restraints 0
_refine_ls_restrained_S_all 0.884
_refine_ls_R_factor_all 0.0476
_refine_ls_R_factor_gt 0.0380
_refine_ls_shift/su_max 0.001
_refine_ls_shift/su_mean 0.000
_refine_ls_structure_factor_coef Fsqd
_refine_ls_weighting_details 'calc w=1/[\s^2^(Fo^2^)+(0.1000P)^2^+0.4971P] where P=(Fo^2^+2Fc^2^)/3'
_refine_ls_weighting_scheme calc
_refine_ls_wR_factor_gt 0.1164
_refine_ls_wR_factor_ref 0.1274
_reflns_number_gt 3661
_reflns_number_total 4431
_reflns_threshold_expression >2sigma(I)
_cod_data_source_file cg900404h_si_001.cif
_cod_data_source_block Crystal_1_(type_I)
_cod_depositor_comments
;
The following automatic conversions were performed:

'_symmetry_cell_setting' value 'Monoclinic' changed to 'monoclinic'
according to
/usr/data/users/saulius/automatic-downloads/retrospective/ACS/lib/dictionaries/cif_core.dic
dictionary named 'cif_core.dic' version 2.4.2 from 2011-04-26.

Automatic conversion script
Id: cif_fix_values 2281 2013-09-26 08:29:07Z andrius 
;
_cod_original_cell_volume 2188.7(16)
_cod_original_sg_symbol_H-M P2(1)/n
_cod_database_code 4511136

loop_
_symmetry_equiv_pos_as_xyz
'x, y, z'
'-x+1/2, y+1/2, -z+1/2'
'-x, -y, -z'
'x-1/2, -y-1/2, z-1/2'

loop_
_atom_site_label
_atom_site_type_symbol
_atom_site_fract_x
_atom_site_fract_y
_atom_site_fract_z
_atom_site_U_iso_or_equiv
_atom_site_adp_type
_atom_site_occupancy
_atom_site_symmetry_multiplicity
_atom_site_calc_flag
_atom_site_refinement_flags
O4 O 0.49864(8) 0.62626(9) 1.07992(5) 0.0157(2) Uani 1 1 d .
O3 O 0.38990(9) 0.15990(9) 0.73193(5) 0.0194(2) Uani 1 1 d .
O2 O 0.27005(9) 0.18236(9) 0.60499(5) 0.0192(2) Uani 1 1 d .
H2 H 0.2841 0.1192 0.6300 0.029 Uiso 1 1 calc R
O5 O 0.73924(9) 0.58504(9) 1.12673(5) 0.0164(2) Uani 1 1 d .
H5 H 0.6729 0.5845 1.1479 0.025 Uiso 1 1 calc R
O6 O 0.92862(9) 0.63359(10) 1.04781(5) 0.0215(2) Uani 1 1 d .
O1 O 0.26427(11) 0.39444(9) 0.53567(5) 0.0262(3) Uani 1 1 d .
C24 C 0.78098(13) 0.67777(12) 0.94590(7) 0.0152(3) Uani 1 1 d .
H24 H 0.8481 0.6905 0.9167 0.018 Uiso 1 1 calc R
C20 C 0.55836(12) 0.67553(12) 0.96213(7) 0.0142(3) Uani 1 1 d .
H20 H 0.4729 0.6870 0.9445 0.017 Uiso 1 1 calc R
C16 C 0.45238(12) 0.38047(12) 0.73391(7) 0.0147(3) Uani 1 1 d .
H16 H 0.4934 0.3744 0.7796 0.018 Uiso 1 1 calc R
C22 C 0.71122(13) 0.62546(11) 1.05879(7) 0.0137(3) Uani 1 1 d .
C2 C 0.51650(12) 0.61030(12) 0.72932(7) 0.0134(3) Uani 1 1 d .
C21 C 0.58619(12) 0.64422(11) 1.03186(7) 0.0136(3) Uani 1 1 d .
C12 C 0.38968(13) 0.49929(12) 0.63094(7) 0.0180(3) Uani 1 1 d .
H12 H 0.3893 0.5751 0.6057 0.022 Uiso 1 1 calc R
C23 C 0.80870(13) 0.64688(12) 1.01613(7) 0.0158(3) Uani 1 1 d .
C13 C 0.32906(13) 0.39600(13) 0.60046(7) 0.0182(3) Uani 1 1 d .
C14 C 0.33073(13) 0.28292(12) 0.63640(7) 0.0161(3) Uani 1 1 d .
C4 C 0.69943(13) 0.75924(13) 0.72142(7) 0.0192(3) Uani 1 1 d .
H4 H 0.7763 0.7773 0.6962 0.023 Uiso 1 1 calc R
C3 C 0.63553(13) 0.64107(13) 0.69065(7) 0.0172(3) Uani 1 1 d .
H3A H 0.6958 0.5709 0.6954 0.021 Uiso 1 1 calc R
H3B H 0.6110 0.6535 0.6403 0.021 Uiso 1 1 calc R
C10 C 0.73920(13) 0.74065(13) 0.79947(7) 0.0176(3) Uani 1 1 d .
H10A H 0.7822 0.8163 0.8185 0.021 Uiso 1 1 calc R
H10B H 0.7995 0.6707 0.8054 0.021 Uiso 1 1 calc R
C19 C 0.65598(12) 0.69014(11) 0.91795(7) 0.0138(3) Uani 1 1 d .
C9 C 0.62261(12) 0.71351(12) 0.83978(7) 0.0139(3) Uani 1 1 d .
C8 C 0.52961(13) 0.82401(12) 0.82884(7) 0.0170(3) Uani 1 1 d .
H8A H 0.4537 0.8084 0.8544 0.020 Uiso 1 1 calc R
H8B H 0.5707 0.9007 0.8477 0.020 Uiso 1 1 calc R
C15 C 0.39317(12) 0.27637(12) 0.70257(7) 0.0151(3) Uani 1 1 d .
C1 C 0.55802(12) 0.59512(12) 0.80770(7) 0.0134(3) Uani 1 1 d .
H1A H 0.6176 0.5246 0.8138 0.016 Uiso 1 1 calc R
H1B H 0.4830 0.5754 0.8332 0.016 Uiso 1 1 calc R
C11 C 0.45138(12) 0.49336(12) 0.69821(7) 0.0145(3) Uani 1 1 d .
C7 C 0.42566(13) 0.72243(12) 0.72164(7) 0.0157(3) Uani 1 1 d .
H7A H 0.3978 0.7346 0.6717 0.019 Uiso 1 1 calc R
H7B H 0.3498 0.7054 0.7470 0.019 Uiso 1 1 calc R
C25 C 0.36836(12) 0.64472(13) 1.05611(7) 0.0168(3) Uani 1 1 d .
H25A H 0.3561 0.7303 1.0397 0.025 Uiso 1 1 calc R
H25B H 0.3152 0.6292 1.0947 0.025 Uiso 1 1 calc R
H25C H 0.3448 0.5873 1.0177 0.025 Uiso 1 1 calc R
C6 C 0.49018(13) 0.84097(12) 0.75072(7) 0.0179(3) Uani 1 1 d .
H6 H 0.4296 0.9119 0.7445 0.022 Uiso 1 1 calc R
C18 C 0.42460(15) 0.14932(13) 0.80511(7) 0.0215(3) Uani 1 1 d .
H18A H 0.5153 0.1655 0.8142 0.032 Uiso 1 1 calc R
H18B H 0.4056 0.0654 0.8208 0.032 Uiso 1 1 calc R
H18C H 0.3767 0.2098 0.8305 0.032 Uiso 1 1 calc R
C5 C 0.60737(15) 0.86867(13) 0.71166(7) 0.0222(3) Uani 1 1 d .
H5A H 0.6487 0.9455 0.7302 0.027 Uiso 1 1 calc R
H5B H 0.5825 0.8810 0.6613 0.027 Uiso 1 1 calc R
C26 C 1.03092(13) 0.66127(17) 1.00619(8) 0.0275(4) Uani 1 1 d .
H26A H 1.0274 0.6058 0.9657 0.041 Uiso 1 1 calc R
H26B H 1.1114 0.6495 1.0342 0.041 Uiso 1 1 calc R
H26C H 1.0242 0.7475 0.9902 0.041 Uiso 1 1 calc R
C17 C 0.26027(19) 0.50794(14) 0.49689(8) 0.0357(4) Uani 1 1 d .
H17A H 0.2190 0.5722 0.5231 0.054 Uiso 1 1 calc R
H17B H 0.2124 0.4952 0.4517 0.054 Uiso 1 1 calc R
H17C H 0.3466 0.5341 0.4893 0.054 Uiso 1 1 calc R

loop_
_atom_site_aniso_label
_atom_site_aniso_U_11
_atom_site_aniso_U_22
_atom_site_aniso_U_33
_atom_site_aniso_U_23
_atom_site_aniso_U_13
_atom_site_aniso_U_12
O4 0.0137(5) 0.0218(5) 0.0115(5) 0.0015(4) 0.0009(4) 0.0001(4)
O3 0.0297(6) 0.0133(5) 0.0151(5) 0.0004(4) 0.0008(4) -0.0017(4)
O2 0.0241(5) 0.0144(5) 0.0187(5) -0.0028(4) -0.0017(4) -0.0032(4)
O5 0.0170(5) 0.0207(5) 0.0114(5) 0.0009(4) 0.0001(4) 0.0004(4)
O6 0.0134(5) 0.0361(6) 0.0147(5) 0.0015(4) -0.0002(4) 0.0005(4)
O1 0.0419(7) 0.0160(5) 0.0182(5) 0.0001(4) -0.0120(5) -0.0022(4)
C24 0.0160(6) 0.0160(6) 0.0138(6) -0.0010(5) 0.0025(5) -0.0011(5)
C20 0.0142(6) 0.0133(6) 0.0147(6) -0.0005(5) -0.0016(5) 0.0000(5)
C16 0.0153(6) 0.0159(6) 0.0130(6) -0.0018(5) 0.0009(5) 0.0010(5)
C22 0.0193(7) 0.0111(6) 0.0104(6) -0.0016(5) -0.0003(5) -0.0002(5)
C2 0.0161(6) 0.0129(6) 0.0109(6) -0.0005(5) -0.0002(5) -0.0004(5)
C21 0.0157(6) 0.0123(6) 0.0129(6) -0.0016(5) 0.0026(5) -0.0015(5)
C12 0.0251(7) 0.0137(7) 0.0148(7) 0.0005(5) -0.0007(6) 0.0004(5)
C23 0.0150(6) 0.0163(6) 0.0156(7) -0.0023(5) -0.0028(5) 0.0003(5)
C13 0.0223(7) 0.0187(7) 0.0130(6) -0.0019(5) -0.0022(6) 0.0008(5)
C14 0.0168(7) 0.0142(6) 0.0176(7) -0.0043(5) 0.0024(5) -0.0014(5)
C4 0.0209(7) 0.0244(7) 0.0123(6) 0.0037(5) 0.0022(6) -0.0070(6)
C3 0.0190(7) 0.0204(7) 0.0123(6) 0.0010(5) 0.0022(5) -0.0004(5)
C10 0.0193(7) 0.0185(7) 0.0148(7) 0.0015(5) -0.0005(6) -0.0051(5)
C19 0.0183(7) 0.0102(6) 0.0127(6) -0.0012(5) 0.0005(5) -0.0009(5)
C9 0.0162(6) 0.0143(6) 0.0111(6) 0.0000(5) -0.0001(5) -0.0009(5)
C8 0.0230(7) 0.0132(6) 0.0144(7) -0.0014(5) -0.0019(6) 0.0006(5)
C15 0.0167(6) 0.0128(6) 0.0163(7) 0.0008(5) 0.0039(5) 0.0012(5)
C1 0.0154(6) 0.0121(6) 0.0127(6) 0.0006(5) 0.0009(5) -0.0004(5)
C11 0.0149(6) 0.0144(6) 0.0144(7) -0.0012(5) 0.0023(5) 0.0015(5)
C7 0.0190(7) 0.0139(6) 0.0135(6) -0.0005(5) -0.0024(5) 0.0014(5)
C25 0.0147(6) 0.0216(7) 0.0142(6) 0.0007(5) 0.0015(5) 0.0029(5)
C6 0.0254(7) 0.0122(6) 0.0152(7) 0.0000(5) -0.0045(6) 0.0020(5)
C18 0.0333(8) 0.0149(7) 0.0159(7) 0.0013(5) -0.0009(6) 0.0003(6)
C5 0.0340(8) 0.0170(7) 0.0146(7) 0.0042(5) -0.0046(6) -0.0076(6)
C26 0.0139(7) 0.0483(10) 0.0203(8) 0.0024(7) 0.0014(6) -0.0017(6)
C17 0.0619(12) 0.0218(8) 0.0201(8) 0.0032(6) -0.0173(8) -0.0006(8)

loop_
_atom_type_symbol
_atom_type_description
_atom_type_scat_dispersion_real
_atom_type_scat_dispersion_imag
_atom_type_scat_source
C C 0.0033 0.0016 'International Tables Vol C Tables 4.2.6.8 and 6.1.1.4'
H H 0.0000 0.0000 'International Tables Vol C Tables 4.2.6.8 and 6.1.1.4'
O O 0.0106 0.0060 'International Tables Vol C Tables 4.2.6.8 and 6.1.1.4'

loop_
_geom_angle_atom_site_label_1
_geom_angle_atom_site_label_2
_geom_angle_atom_site_label_3
_geom_angle
C21 O4 C25 116.85(10)
C15 O3 C18 117.53(10)
C14 O2 H2 109.5
C22 O5 H5 109.5
C23 O6 C26 116.63(11)
C13 O1 C17 116.93(11)
C19 C24 C23 120.95(12)
C19 C24 H24 119.5
C23 C24 H24 119.5
C21 C20 C19 120.06(12)
C21 C20 H20 120.0
C19 C20 H20 120.0
C11 C16 C15 120.17(12)
C11 C16 H16 119.9
C15 C16 H16 119.9
O5 C22 C23 119.58(12)
O5 C22 C21 121.32(11)
C23 C22 C21 119.09(12)
C11 C2 C1 112.15(10)
C11 C2 C7 110.34(11)
C1 C2 C7 107.67(10)
C11 C2 C3 110.34(10)
C1 C2 C3 108.03(11)
C7 C2 C3 108.18(11)
O4 C21 C20 125.32(12)
O4 C21 C22 113.74(11)
C20 C21 C22 120.92(12)
C13 C12 C11 121.14(12)
C13 C12 H12 119.4
C11 C12 H12 119.4
O6 C23 C22 115.36(12)
O6 C23 C24 124.67(12)
C22 C23 C24 119.96(13)
O1 C13 C12 124.91(12)
O1 C13 C14 114.94(12)
C12 C13 C14 120.15(13)
O2 C14 C15 122.29(12)
O2 C14 C13 118.89(12)
C15 C14 C13 118.82(12)
C5 C4 C10 110.01(11)
C5 C4 C3 109.48(12)
C10 C4 C3 110.16(11)
C5 C4 H4 109.1
C10 C4 H4 109.1
C3 C4 H4 109.1
C4 C3 C2 110.12(11)
C4 C3 H3A 109.6
C2 C3 H3A 109.6
C4 C3 H3B 109.6
C2 C3 H3B 109.6
H3A C3 H3B 108.2
C4 C10 C9 110.23(11)
C4 C10 H10A 109.6
C9 C10 H10A 109.6
C4 C10 H10B 109.6
C9 C10 H10B 109.6
H10A C10 H10B 108.1
C24 C19 C20 118.82(12)
C24 C19 C9 121.97(12)
C20 C19 C9 119.15(12)
C19 C9 C10 113.01(11)
C19 C9 C8 110.69(10)
C10 C9 C8 108.29(11)
C19 C9 C1 108.24(10)
C10 C9 C1 107.69(11)
C8 C9 C1 108.80(11)
C6 C8 C9 110.17(11)
C6 C8 H8A 109.6
C9 C8 H8A 109.6
C6 C8 H8B 109.6
C9 C8 H8B 109.6
H8A C8 H8B 108.1
O3 C15 C14 113.29(11)
O3 C15 C16 125.47(12)
C14 C15 C16 121.24(12)
C2 C1 C9 112.48(10)
C2 C1 H1A 109.1
C9 C1 H1A 109.1
C2 C1 H1B 109.1
C9 C1 H1B 109.1
H1A C1 H1B 107.8
C16 C11 C12 118.47(12)
C16 C11 C2 122.62(12)
C12 C11 C2 118.91(11)
C6 C7 C2 111.12(11)
C6 C7 H7A 109.4
C2 C7 H7A 109.4
C6 C7 H7B 109.4
C2 C7 H7B 109.4
H7A C7 H7B 108.0
O4 C25 H25A 109.5
O4 C25 H25B 109.5
H25A C25 H25B 109.5
O4 C25 H25C 109.5
H25A C25 H25C 109.5
H25B C25 H25C 109.5
C5 C6 C7 109.90(11)
C5 C6 C8 109.44(12)
C7 C6 C8 109.59(11)
C5 C6 H6 109.3
C7 C6 H6 109.3
C8 C6 H6 109.3
O3 C18 H18A 109.5
O3 C18 H18B 109.5
H18A C18 H18B 109.5
O3 C18 H18C 109.5
H18A C18 H18C 109.5
H18B C18 H18C 109.5
C6 C5 C4 108.89(11)
C6 C5 H5A 109.9
C4 C5 H5A 109.9
C6 C5 H5B 109.9
C4 C5 H5B 109.9
H5A C5 H5B 108.3
O6 C26 H26A 109.5
O6 C26 H26B 109.5
H26A C26 H26B 109.5
O6 C26 H26C 109.5
H26A C26 H26C 109.5
H26B C26 H26C 109.5
O1 C17 H17A 109.5
O1 C17 H17B 109.5
H17A C17 H17B 109.5
O1 C17 H17C 109.5
H17A C17 H17C 109.5
H17B C17 H17C 109.5

loop_
_geom_bond_atom_site_label_1
_geom_bond_atom_site_label_2
_geom_bond_distance
O4 C21 1.3736(16)
O4 C25 1.4344(16)
O3 C15 1.3782(16)
O3 C18 1.4285(17)
O2 C14 1.3755(16)
O2 H2 0.8400
O5 C22 1.3852(16)
O5 H5 0.8400
O6 C23 1.3730(17)
O6 C26 1.4290(18)
O1 C13 1.3727(17)
O1 C17 1.4315(18)
C24 C19 1.3966(19)
C24 C23 1.3974(19)
C24 H24 0.9500
C20 C21 1.3895(19)
C20 C19 1.3982(19)
C20 H20 0.9500
C16 C11 1.3966(19)
C16 C15 1.3988(19)
C16 H16 0.9500
C22 C23 1.3881(19)
C22 C21 1.3992(19)
C2 C11 1.5358(18)
C2 C1 1.5430(18)
C2 C7 1.5456(18)
C2 C3 1.5501(19)
C12 C13 1.3917(19)
C12 C11 1.4022(19)
C12 H12 0.9500
C13 C14 1.4005(19)
C14 C15 1.3872(19)
C4 C5 1.534(2)
C4 C10 1.5374(19)
C4 C3 1.539(2)
C4 H4 1.0000
C3 H3A 0.9900
C3 H3B 0.9900
C10 C9 1.5378(19)
C10 H10A 0.9900
C10 H10B 0.9900
C19 C9 1.5354(18)
C9 C8 1.5504(19)
C9 C1 1.5528(18)
C8 C6 1.5358(19)
C8 H8A 0.9900
C8 H8B 0.9900
C1 H1A 0.9900
C1 H1B 0.9900
C7 C6 1.5340(19)
C7 H7A 0.9900
C7 H7B 0.9900
C25 H25A 0.9800
C25 H25B 0.9800
C25 H25C 0.9800
C6 C5 1.531(2)
C6 H6 1.0000
C18 H18A 0.9800
C18 H18B 0.9800
C18 H18C 0.9800
C5 H5A 0.9900
C5 H5B 0.9900
C26 H26A 0.9800
C26 H26B 0.9800
C26 H26C 0.9800
C17 H17A 0.9800
C17 H17B 0.9800
C17 H17C 0.9800
